data_7213469
loop_
_publ_author_name
'Moriguchi, Tetsuji'
'Sakata, Kazunori'
'Tsuge, Akihiko'

_publ_section_title
;
 Intra- and intermolecular interactions in substituted
 dithia[3.3]metacyclophanes
;
_journal_issue 6
_journal_name_full 'Journal of the Chemical Society, Perkin Transactions 2'
_journal_page_first 934
_journal_paper_doi 10.1039/b100285f
_journal_year 2001
_chemical_formula_moiety 'C16 H16 N2 O2 S2 '
_chemical_formula_sum 'C16 H16 N2 O2 S2'
_chemical_formula_weight 332.43
_space_group_IT_number 61
_symmetry_cell_setting orthorhombic
_symmetry_Int_Tables_number 61
_symmetry_space_group_name_Hall '-P 2ac 2ab'
_symmetry_space_group_name_H-M 'P b c a'
_audit_creation_date 'Tue Mar  2 21:08:22 1999'
_audit_creation_method 'from TEXRAY.INF file'
_cell_angle_alpha 90
_cell_angle_beta 90
_cell_angle_gamma 90
_cell_formula_units_Z 8
_cell_length_a 14.345(6)
_cell_length_b 20.103(6)
_cell_length_c 10.291(8)
_cell_measurement_reflns_used 0
_cell_measurement_temperature 113.2
_cell_measurement_theta_max 0.0
_cell_measurement_theta_min 0.0
_cell_volume 2968(3)
_computing_cell_refinement 'MSC/AFC Diffractometer Control'
_computing_data_collection 'MSC/AFC Diffractometer Control'
_computing_data_reduction teXsan
_computing_publication_material teXsan
_computing_structure_refinement teXsan
_computing_structure_solution SHELXS86
_diffrn_ambient_temperature 113.2
_diffrn_detector_area_resol_mean 0.010000
_diffrn_measurement_device_type 'Rigaku RAXIS-IV'
_diffrn_radiation_detector 'Imaging Plate'
_diffrn_radiation_monochromator graphite
_diffrn_radiation_source 'Rigaku rotating anode'
_diffrn_radiation_type 'Mo K\a'
_diffrn_radiation_wavelength 0.7107
_diffrn_reflns_av_R_equivalents 0.000
_diffrn_reflns_av_sigmaI/netI 0.011
_diffrn_reflns_limit_h_max 18
_diffrn_reflns_limit_h_min 0
_diffrn_reflns_limit_k_max 25
_diffrn_reflns_limit_k_min 0
_diffrn_reflns_limit_l_max 13
_diffrn_reflns_limit_l_min 0
_diffrn_reflns_number 3516
_diffrn_reflns_reduction_process 'Lp corrections applied'
_diffrn_reflns_theta_max 0.00
_diffrn_reflns_theta_min 0.00
_exptl_absorpt_coefficient_mu 0.367
_exptl_absorpt_correction_type none
_exptl_crystal_colour prism
_exptl_crystal_density_diffrn 1.488
_exptl_crystal_density_method 'not measured'
_exptl_crystal_description yellow
_exptl_crystal_F_000 1392.00
_exptl_crystal_size_max 0.500
_exptl_crystal_size_mid 0.400
_exptl_crystal_size_min 0.400
_reflns_number_gt 3114
_reflns_number_total 3516
_reflns_observed_criterion >3.0sigma(I)
_cod_data_source_file b100285fsup1.cif
_cod_data_source_block NO2-NH2[3.3]MCP
_cod_depositor_comments
;
The following automatic conversions were performed:
'_atom_site_calc_flags' tag replaced with '_atom_site_calc_flag' tag
as specified in the replacement file
'cod-tools/trunk/perl-scripts/inputs/replacement_tags.lst'.

'_atom_type_scat_imag'
tag replaced with '_atom_type_scat_dispersion_imag' tag as specified
in the replacement file
'cod-tools/trunk/perl-scripts/inputs/replacement_tags.lst'.

Automatic conversion script
Id: cif_correct_tags 3137 2015-03-23 15:08:43Z antanas 
;
_cod_original_cell_volume 2967.7600
_cod_original_sg_symbol_H-M 'P b c a      '
_cod_original_formula_sum 'C16 H16 N2 O2 S2 '
_cod_database_code 7213469

loop_
_symmetry_equiv_pos_as_xyz
x,y,z
1/2+x,1/2-y,-z
-x,1/2+y,1/2-z
1/2-x,-y,1/2+z
-x,-y,-z
1/2-x,1/2+y,z
x,1/2-y,1/2+z
1/2+x,y,1/2-z

loop_
_atom_site_label
_atom_site_type_symbol
_atom_site_fract_x
_atom_site_fract_y
_atom_site_fract_z
_atom_site_U_iso_or_equiv
_atom_site_adp_type
_atom_site_occupancy
_atom_site_calc_flag
S(1) S 0.92492(4) 0.10988(3) 0.02920(5) 0.0194(1) Uani 1.00 d
S(2) S 0.53483(4) 0.19207(3) -0.24167(6) 0.0222(1) Uani 1.00 d
O(1) O 0.8381(1) 0.26862(9) 0.0472(2) 0.0249(4) Uani 1.00 d
O(2) O 0.7865(1) 0.24103(9) -0.1441(2) 0.0236(4) Uani 1.00 d
N(1) N 0.7854(1) 0.23633(9) -0.0251(2) 0.0174(4) Uani 1.00 d
N(2) N 0.8279(1) 0.1073(1) -0.2564(2) 0.0200(5) Uani 1.00 d
C(1) C 0.8763(2) 0.0303(1) -0.0286(2) 0.0216(6) Uani 1.00 d
C(2) C 0.8510(2) 0.1350(1) 0.1650(2) 0.0204(5) Uani 1.00 d
C(3) C 0.7493(2) 0.1477(1) 0.1336(2) 0.0161(5) Uani 1.00 d
C(4) C 0.6827(2) 0.1103(1) 0.1992(2) 0.0205(5) Uani 1.00 d
C(5) C 0.5880(2) 0.1171(1) 0.1712(2) 0.0226(6) Uani 1.00 d
C(6) C 0.5592(2) 0.1591(1) 0.0735(2) 0.0209(5) Uani 1.00 d
C(7) C 0.6235(1) 0.1967(1) 0.0007(2) 0.0176(5) Uani 1.00 d
C(8) C 0.7171(1) 0.1918(1) 0.0376(2) 0.0162(5) Uani 1.00 d
C(9) C 0.5863(2) 0.2396(1) -0.1078(2) 0.0222(6) Uani 1.00 d
C(10) C 0.6315(2) 0.1429(1) -0.3079(2) 0.0214(6) Uani 1.00 d
C(11) C 0.6618(2) 0.0851(1) -0.2213(2) 0.0171(5) Uani 1.00 d
C(12) C 0.5949(2) 0.0426(1) -0.1672(2) 0.0193(5) Uani 1.00 d
C(13) C 0.6184(2) -0.0049(1) -0.0753(2) 0.0203(5) Uani 1.00 d
C(14) C 0.7101(2) -0.0072(1) -0.0299(2) 0.0197(5) Uani 1.00 d
C(15) C 0.7788(2) 0.0331(1) -0.0837(2) 0.0163(5) Uani 1.00 d
C(16) C 0.7562(1) 0.0763(1) -0.1877(2) 0.0153(5) Uani 1.00 d
H(1) H 0.923(2) 0.017(2) -0.100(3) 0.038(9) Uiso 1.00 calc
H(2) H 0.879(2) -0.001(2) 0.051(3) 0.036(8) Uiso 1.00 calc
H(3) H 0.853(2) 0.100(1) 0.232(3) 0.027(7) Uiso 1.00 calc
H(4) H 0.885(2) 0.179(2) 0.196(3) 0.039(9) Uiso 1.00 calc
H(5) H 0.705(2) 0.077(1) 0.264(3) 0.030(8) Uiso 1.00 calc
H(6) H 0.541(2) 0.090(2) 0.221(3) 0.035(8) Uiso 1.00 calc
H(7) H 0.491(2) 0.165(1) 0.055(3) 0.024(7) Uiso 1.00 calc
H(8) H 0.529(2) 0.267(1) -0.082(3) 0.023(7) Uiso 1.00 calc
H(9) H 0.632(2) 0.270(1) -0.142(3) 0.022(7) Uiso 1.00 calc
H(10) H 0.606(2) 0.128(1) -0.394(3) 0.030(8) Uiso 1.00 calc
H(11) H 0.687(2) 0.174(1) -0.330(3) 0.019(7) Uiso 1.00 calc
H(12) H 0.530(2) 0.049(1) -0.185(3) 0.025(7) Uiso 1.00 calc
H(13) H 0.573(2) -0.033(2) -0.041(3) 0.042(9) Uiso 1.00 calc
H(14) H 0.726(2) -0.038(1) 0.047(3) 0.028(7) Uiso 1.00 calc
H(15) H 0.811(2) 0.141(2) -0.318(3) 0.038(9) Uiso 1.00 calc
H(16) H 0.875(2) 0.119(2) -0.198(3) 0.042(9) Uiso 1.00 calc

loop_
_atom_site_aniso_label
_atom_site_aniso_U_11
_atom_site_aniso_U_22
_atom_site_aniso_U_33
_atom_site_aniso_U_12
_atom_site_aniso_U_13
_atom_site_aniso_U_23
S(1) 0.0131(2) 0.0272(3) 0.0180(3) 0.0005(2) -0.0010(2) -0.0027(2)
S(2) 0.0151(2) 0.0243(3) 0.0272(3) -0.0008(2) -0.0066(2) 0.0040(2)
O(1) 0.0218(8) 0.0281(9) 0.0249(9) -0.0072(7) -0.0015(7) -0.0051(7)
O(2) 0.0252(8) 0.0295(9) 0.0160(8) -0.0014(7) 0.0019(7) 0.0047(7)
N(1) 0.0152(8) 0.0194(9) 0.0176(9) 0.0003(7) 0.0006(7) -0.0004(7)
N(2) 0.0166(9) 0.0247(10) 0.0187(9) -0.0040(8) 0.0003(8) 0.0015(8)
C(1) 0.020(1) 0.022(1) 0.022(1) 0.0039(9) -0.0027(9) -0.0015(9)
C(2) 0.018(1) 0.028(1) 0.015(1) 0.0042(9) -0.0013(9) 0.0005(9)
C(3) 0.0173(10) 0.020(1) 0.0113(9) 0.0025(8) 0.0007(8) -0.0029(8)
C(4) 0.025(1) 0.021(1) 0.0153(10) 0.0010(9) 0.0026(9) 0.0012(9)
C(5) 0.023(1) 0.023(1) 0.021(1) -0.0029(9) 0.0075(9) -0.0018(9)
C(6) 0.0155(10) 0.022(1) 0.026(1) -0.0003(8) 0.0028(9) -0.0036(9)
C(7) 0.0153(10) 0.018(1) 0.019(1) 0.0019(8) 0.0006(9) -0.0015(8)
C(8) 0.0164(10) 0.0168(10) 0.0153(10) -0.0024(8) 0.0027(8) -0.0014(8)
C(9) 0.018(1) 0.019(1) 0.030(1) 0.0011(9) -0.0047(9) 0.0024(10)
C(10) 0.019(1) 0.029(1) 0.016(1) -0.0015(9) -0.0031(9) 0.0038(9)
C(11) 0.018(1) 0.019(1) 0.0144(10) -0.0015(8) -0.0010(8) -0.0005(8)
C(12) 0.015(1) 0.023(1) 0.020(1) -0.0025(8) 0.0008(9) -0.0022(9)
C(13) 0.023(1) 0.019(1) 0.019(1) -0.0042(9) 0.0061(9) -0.0007(9)
C(14) 0.025(1) 0.017(1) 0.017(1) 0.0009(9) 0.0024(9) 0.0000(8)
C(15) 0.0176(10) 0.017(1) 0.0147(10) 0.0016(8) -0.0007(8) -0.0022(8)
C(16) 0.0161(10) 0.0176(10) 0.0122(9) -0.0022(8) 0.0006(8) -0.0033(8)

loop_
_atom_type_symbol
_atom_type_description
_atom_type_scat_dispersion_real
_atom_type_scat_dispersion_imag
_atom_type_scat_source
C C 0.003 0.002
;International Tables for Crystallography
(1992, Vol. C, Tables 4.2.6.8 and 6.1.1.1)
;
H H 0.000 0.000
;International Tables for Crystallography
(1992, Vol. C, Table 6.1.1.2)
;
N N 0.006 0.003
;International Tables for Crystallography
(1992, Vol. C, Tables 4.2.6.8 and 6.1.1.1)
;
O O 0.011 0.006
;International Tables for Crystallography
(1992, Vol. C, Tables 4.2.6.8 and 6.1.1.1)
;
S S 0.125 0.123
;International Tables for Crystallography
(1992, Vol. C, Tables 4.2.6.8 and 6.1.1.1)
;

loop_
_geom_angle_atom_site_label_1
_geom_angle_atom_site_label_2
_geom_angle_atom_site_label_3
_geom_angle
_geom_angle_site_symmetry_1
_geom_angle_site_symmetry_2
_geom_angle_site_symmetry_3
_geom_angle_publ_flag
C(1) S(1) C(2) 105.5(1) 1_555 1_555 1_555 yes
C(9) S(2) C(10) 104.8(1) 1_555 1_555 1_555 yes
O(1) N(1) O(2) 123.2(2) 1_555 1_555 1_555 yes
O(1) N(1) C(8) 117.3(2) 1_555 1_555 1_555 yes
O(2) N(1) C(8) 119.5(2) 1_555 1_555 1_555 yes
C(16) N(2) H(15) 117(1) 1_555 1_555 1_555 no
C(16) N(2) H(16) 108(1) 1_555 1_555 1_555 no
H(15) N(2) H(16) 116(2) 1_555 1_555 1_555 no
S(1) C(1) C(15) 116.0(2) 1_555 1_555 1_555 yes
S(1) C(1) H(1) 102(1) 1_555 1_555 1_555 no
S(1) C(1) H(2) 105(1) 1_555 1_555 1_555 no
C(15) C(1) H(1) 110(1) 1_555 1_555 1_555 no
C(15) C(1) H(2) 110(1) 1_555 1_555 1_555 no
H(1) C(1) H(2) 112(2) 1_555 1_555 1_555 no
S(1) C(2) C(3) 116.2(2) 1_555 1_555 1_555 yes
S(1) C(2) H(3) 108(1) 1_555 1_555 1_555 no
S(1) C(2) H(4) 101(1) 1_555 1_555 1_555 no
C(3) C(2) H(3) 107(1) 1_555 1_555 1_555 no
C(3) C(2) H(4) 111(1) 1_555 1_555 1_555 no
H(3) C(2) H(4) 112(2) 1_555 1_555 1_555 no
C(2) C(3) C(4) 117.9(2) 1_555 1_555 1_555 yes
C(2) C(3) C(8) 124.9(2) 1_555 1_555 1_555 yes
C(4) C(3) C(8) 117.1(2) 1_555 1_555 1_555 yes
C(3) C(4) C(5) 121.0(2) 1_555 1_555 1_555 yes
C(3) C(4) H(5) 117(1) 1_555 1_555 1_555 no
C(5) C(4) H(5) 121(1) 1_555 1_555 1_555 no
C(4) C(5) C(6) 120.2(2) 1_555 1_555 1_555 yes
C(4) C(5) H(6) 119(1) 1_555 1_555 1_555 no
C(6) C(5) H(6) 120(1) 1_555 1_555 1_555 no
C(5) C(6) C(7) 121.4(2) 1_555 1_555 1_555 yes
C(5) C(6) H(7) 120(1) 1_555 1_555 1_555 no
C(7) C(6) H(7) 118(1) 1_555 1_555 1_555 no
C(6) C(7) C(8) 116.5(2) 1_555 1_555 1_555 yes
C(6) C(7) C(9) 117.9(2) 1_555 1_555 1_555 yes
C(8) C(7) C(9) 125.6(2) 1_555 1_555 1_555 yes
N(1) C(8) C(3) 118.2(2) 1_555 1_555 1_555 yes
N(1) C(8) C(7) 118.4(2) 1_555 1_555 1_555 yes
C(3) C(8) C(7) 123.4(2) 1_555 1_555 1_555 yes
S(2) C(9) C(7) 113.7(2) 1_555 1_555 1_555 yes
S(2) C(9) H(8) 98(1) 1_555 1_555 1_555 no
S(2) C(9) H(9) 109(1) 1_555 1_555 1_555 no
C(7) C(9) H(8) 113(1) 1_555 1_555 1_555 no
C(7) C(9) H(9) 113(1) 1_555 1_555 1_555 no
H(8) C(9) H(9) 107(2) 1_555 1_555 1_555 no
S(2) C(10) C(11) 114.1(2) 1_555 1_555 1_555 yes
S(2) C(10) H(10) 102(1) 1_555 1_555 1_555 no
S(2) C(10) H(11) 109(1) 1_555 1_555 1_555 no
C(11) C(10) H(10) 113(1) 1_555 1_555 1_555 no
C(11) C(10) H(11) 111(1) 1_555 1_555 1_555 no
H(10) C(10) H(11) 105(2) 1_555 1_555 1_555 no
C(10) C(11) C(12) 120.1(2) 1_555 1_555 1_555 yes
C(10) C(11) C(16) 120.8(2) 1_555 1_555 1_555 yes
C(12) C(11) C(16) 119.0(2) 1_555 1_555 1_555 yes
C(11) C(12) C(13) 121.6(2) 1_555 1_555 1_555 yes
C(11) C(12) H(12) 120(1) 1_555 1_555 1_555 no
C(13) C(12) H(12) 117(1) 1_555 1_555 1_555 no
C(12) C(13) C(14) 118.7(2) 1_555 1_555 1_555 yes
C(12) C(13) H(13) 120(1) 1_555 1_555 1_555 no
C(14) C(13) H(13) 120(1) 1_555 1_555 1_555 no
C(13) C(14) C(15) 121.0(2) 1_555 1_555 1_555 yes
C(13) C(14) H(14) 118(1) 1_555 1_555 1_555 no
C(15) C(14) H(14) 120(1) 1_555 1_555 1_555 no
C(1) C(15) C(14) 119.0(2) 1_555 1_555 1_555 yes
C(1) C(15) C(16) 121.2(2) 1_555 1_555 1_555 yes
C(14) C(15) C(16) 119.7(2) 1_555 1_555 1_555 yes
N(2) C(16) C(11) 121.9(2) 1_555 1_555 1_555 yes
N(2) C(16) C(15) 119.2(2) 1_555 1_555 1_555 yes
C(11) C(16) C(15) 118.8(2) 1_555 1_555 1_555 yes

loop_
_geom_bond_atom_site_label_1
_geom_bond_atom_site_label_2
_geom_bond_distance
_geom_bond_site_symmetry_1
_geom_bond_site_symmetry_2
_geom_bond_publ_flag
S(1) C(1) 1.843(3) 1_555 1_555 yes
S(1) C(2) 1.826(2) 1_555 1_555 yes
S(2) C(9) 1.832(3) 1_555 1_555 yes
S(2) C(10) 1.834(3) 1_555 1_555 yes
O(1) N(1) 1.244(2) 1_555 1_555 yes
O(2) N(1) 1.228(2) 1_555 1_555 yes
N(1) C(8) 1.476(3) 1_555 1_555 yes
N(2) C(16) 1.395(3) 1_555 1_555 yes
C(1) C(15) 1.510(3) 1_555 1_555 yes
C(2) C(3) 1.516(3) 1_555 1_555 yes
C(3) C(4) 1.390(3) 1_555 1_555 yes
C(3) C(8) 1.406(3) 1_555 1_555 yes
C(4) C(5) 1.395(3) 1_555 1_555 yes
C(5) C(6) 1.377(3) 1_555 1_555 yes
C(6) C(7) 1.409(3) 1_555 1_555 yes
C(7) C(8) 1.398(3) 1_555 1_555 yes
C(7) C(9) 1.508(3) 1_555 1_555 yes
C(10) C(11) 1.528(3) 1_555 1_555 yes
C(11) C(12) 1.400(3) 1_555 1_555 yes
C(11) C(16) 1.410(3) 1_555 1_555 yes
C(12) C(13) 1.386(3) 1_555 1_555 yes
C(13) C(14) 1.396(3) 1_555 1_555 yes
C(14) C(15) 1.391(3) 1_555 1_555 yes
C(15) C(16) 1.416(3) 1_555 1_555 yes

loop_
_geom_contact_atom_site_label_1
_geom_contact_atom_site_label_2
_geom_contact_distance
_geom_contact_site_symmetry_1
_geom_contact_site_symmetry_2
S(2) N(2) 3.422(2) 1_555 8_454
S(2) O(1) 3.549(2) 1_555 2_455
S(2) C(6) 3.563(2) 1_555 7_554
O(1) N(2) 3.214(3) 1_555 7_555
O(1) O(2) 3.268(2) 1_555 7_555
O(2) C(3) 3.244(3) 1_555 7_554
O(2) C(2) 3.306(3) 1_555 7_554
N(2) C(14) 3.503(3) 1_555 4_654

loop_
_geom_torsion_atom_site_label_1
_geom_torsion_atom_site_label_2
_geom_torsion_atom_site_label_3
_geom_torsion_atom_site_label_4
_geom_torsion
_geom_torsion_site_symmetry_1
_geom_torsion_site_symmetry_2
_geom_torsion_site_symmetry_3
_geom_torsion_site_symmetry_4
_geom_torsion_publ_flag
S(1) C(1) C(15) C(14) -123.3(2) 1_555 1_555 1_555 1_555 yes
S(1) C(1) C(15) C(16) 56.0(3) 1_555 1_555 1_555 1_555 yes
S(1) C(2) C(3) C(4) 121.6(2) 1_555 1_555 1_555 1_555 yes
S(1) C(2) C(3) C(8) -54.7(3) 1_555 1_555 1_555 1_555 yes
S(2) C(9) C(7) C(6) -65.8(3) 1_555 1_555 1_555 1_555 yes
S(2) C(9) C(7) C(8) 115.5(2) 1_555 1_555 1_555 1_555 yes
S(2) C(10) C(11) C(12) 46.7(3) 1_555 1_555 1_555 1_555 yes
S(2) C(10) C(11) C(16) -129.1(2) 1_555 1_555 1_555 1_555 yes
O(1) N(1) C(8) C(3) -49.7(3) 1_555 1_555 1_555 1_555 yes
O(1) N(1) C(8) C(7) 129.0(2) 1_555 1_555 1_555 1_555 yes
O(2) N(1) C(8) C(3) 131.9(2) 1_555 1_555 1_555 1_555 yes
O(2) N(1) C(8) C(7) -49.5(3) 1_555 1_555 1_555 1_555 yes
N(1) C(8) C(3) C(2) -9.1(3) 1_555 1_555 1_555 1_555 yes
N(1) C(8) C(3) C(4) 174.6(2) 1_555 1_555 1_555 1_555 yes
N(1) C(8) C(7) C(6) -172.7(2) 1_555 1_555 1_555 1_555 yes
N(1) C(8) C(7) C(9) 6.0(3) 1_555 1_555 1_555 1_555 yes
N(2) C(16) C(11) C(10) -17.3(3) 1_555 1_555 1_555 1_555 yes
N(2) C(16) C(11) C(12) 166.9(2) 1_555 1_555 1_555 1_555 yes
N(2) C(16) C(15) C(1) 12.2(3) 1_555 1_555 1_555 1_555 yes
N(2) C(16) C(15) C(14) -168.4(2) 1_555 1_555 1_555 1_555 yes
C(1) S(1) C(2) C(3) -62.0(2) 1_555 1_555 1_555 1_555 yes
C(1) C(15) C(14) C(13) 178.2(2) 1_555 1_555 1_555 1_555 yes
C(1) C(15) C(16) C(11) -169.7(2) 1_555 1_555 1_555 1_555 yes
C(2) S(1) C(1) C(15) 64.1(2) 1_555 1_555 1_555 1_555 yes
C(2) C(3) C(4) C(5) -177.1(2) 1_555 1_555 1_555 1_555 yes
C(2) C(3) C(8) C(7) 172.3(2) 1_555 1_555 1_555 1_555 yes
C(3) C(4) C(5) C(6) 2.9(4) 1_555 1_555 1_555 1_555 yes
C(3) C(8) C(7) C(6) 5.8(3) 1_555 1_555 1_555 1_555 yes
C(3) C(8) C(7) C(9) -175.4(2) 1_555 1_555 1_555 1_555 yes
C(4) C(3) C(8) C(7) -3.9(3) 1_555 1_555 1_555 1_555 yes
C(4) C(5) C(6) C(7) -0.8(4) 1_555 1_555 1_555 1_555 yes
C(5) C(4) C(3) C(8) -0.6(3) 1_555 1_555 1_555 1_555 yes
C(5) C(6) C(7) C(8) -3.3(3) 1_555 1_555 1_555 1_555 yes
C(5) C(6) C(7) C(9) 177.8(2) 1_555 1_555 1_555 1_555 yes
C(7) C(9) S(2) C(10) -62.9(2) 1_555 1_555 1_555 1_555 yes
C(9) S(2) C(10) C(11) 72.8(2) 1_555 1_555 1_555 1_555 yes
C(10) C(11) C(12) C(13) -171.6(2) 1_555 1_555 1_555 1_555 yes
C(10) C(11) C(16) C(15) 164.7(2) 1_555 1_555 1_555 1_555 yes
C(11) C(12) C(13) C(14) 4.2(3) 1_555 1_555 1_555 1_555 yes
C(11) C(16) C(15) C(14) 9.7(3) 1_555 1_555 1_555 1_555 yes
C(12) C(11) C(16) C(15) -11.1(3) 1_555 1_555 1_555 1_555 yes
C(12) C(13) C(14) C(15) -5.8(3) 1_555 1_555 1_555 1_555 yes
C(13) C(12) C(11) C(16) 4.3(3) 1_555 1_555 1_555 1_555 yes
C(13) C(14) C(15) C(16) -1.2(3) 1_555 1_555 1_555 1_555 yes
